data_2020232
loop_
_publ_author_name
'Carre, D.'
'Pardo, M.P.'

_publ_section_title
;
 Structure de l'octasulfure de pentaindium et de potassium, In5 K S8
;
_journal_name_full 'Acta Crystallographica C (39,1983-)'
_journal_page_first 822
_journal_page_last 824
_journal_volume 39
_journal_year 1983
_chemical_formula_sum 'In5 K S8'
_chemical_name_systematic 'K In5 S8'
_space_group_IT_number 12
_symmetry_space_group_name_Hall '-C 2y'
_symmetry_space_group_name_H-M 'C 1 2/m 1'
_cell_angle_alpha 90
_cell_angle_beta 152.1
_cell_angle_gamma 90
_cell_formula_units_Z 2
_cell_length_a 19.054
_cell_length_b 3.8463
_cell_length_c 19.166
_cell_volume 657.267
_citation_journal_id_ASTM ACSCEE
_cod_data_source_file Carre_ACSCEE_1983_280.cif
_cod_data_source_block In5K1S8
_cod_original_cell_volume 657.2664
_cod_original_formula_sum 'In5 K1 S8'
_cod_database_code 2020232

loop_
_symmetry_equiv_pos_as_xyz
x,y,z
-x,y,-z
-x,-y,-z
x,-y,z
x+1/2,y+1/2,z
-x+1/2,y+1/2,-z
-x+1/2,-y+1/2,-z
x+1/2,-y+1/2,z

loop_
_atom_site_label
_atom_site_type_symbol
_atom_site_fract_x
_atom_site_fract_y
_atom_site_fract_z
_atom_site_occupancy
_atom_site_U_iso_or_equiv
S4 S 0.7139 0 0.7828 1 0.0
S1 S 0.0852 0 0.8476 1 0.0
K1 K 0.0375 0 0.5165 0.5 0.0
S3 S 0.4604 0 0.8748 1 0.0
S2 S 0.6884 0 0.5235 1 0.0
In3 In 0.2633 0 0.9082 1 0.0
In2 In 0.3752 0 0.6623 1 0.0
In1 In 0 0 0 1 0.0
